data_2242465
loop_
_publ_author_name
'Elkin, Igor'
'Maris, Thierry'
'Christopherson, Jan-Constantin'
'Borchers, Tristan H.'
'Barrett, Christopher J.'

_publ_section_title
;
 Crystal structure of octane-1,8-diaminium
 4,4'-(diazene-1,2-diyl)dibenzoate monohydrate
;
_journal_coeditor_code HB7747
_journal_issue 5
_journal_name_full 'Acta Crystallographica Section E'
_journal_page_first 724
_journal_page_last 727
_journal_paper_doi 10.1107/S2056989018006187
_journal_volume 74
_journal_year 2018
_chemical_formula_iupac 'C8 H22 N2 2+, C14 H8 N2 O4 2-, H2 O'
_chemical_formula_moiety 'C8 H22 N2 2+, C14 H8 N2 O4 2-, H2 O'
_chemical_formula_sum 'C22 H32 N4 O5'
_chemical_formula_weight 432.51
_chemical_name_systematic
;
Octane-1,8-diaminium 4,4'-(diazene-1,2-diyl)dibenzoate monohydrate
;
_space_group_crystal_system triclinic
_space_group_IT_number 2
_space_group_name_Hall '-P 1'
_space_group_name_H-M_alt 'P -1'
_symmetry_space_group_name_Hall '-P 1'
_symmetry_space_group_name_H-M 'P -1'
_atom_sites_solution_hydrogens mixed
_atom_sites_solution_primary direct
_audit_creation_method
;
Olex2 1.2
(compiled 2017.08.10 svn.r3458 for OlexSys, GUI svn.r5381)
;
_cell_angle_alpha 83.0010(10)
_cell_angle_beta 83.3640(10)
_cell_angle_gamma 73.9730(10)
_cell_formula_units_Z 2
_cell_length_a 8.36040(10)
_cell_length_b 11.4100(2)
_cell_length_c 12.4661(2)
_cell_measurement_reflns_used 3920
_cell_measurement_temperature 100
_cell_measurement_theta_max 68.143
_cell_measurement_theta_min 4.049
_cell_volume 1130.24(3)
_computing_cell_refinement
;
SAINT (Bruker, 2013)
;
_computing_data_collection
;
APEX2 (Bruker, 2013)
;
_computing_data_reduction
;
SAINT (Bruker, 2013)
;
_computing_molecular_graphics
;
<i>OLEX2</i> (Dolomanov <i>et al.</i>, 2009) and Mercury (Macrae <i>et
al.</i>,
2008)
;
_computing_publication_material
;
<i>OLEX2</i> (Dolomanov <i>et al.</i>, 2009) and <i>publCIF</i>
(Westrip,
2010)
;
_computing_structure_refinement
;
SHELXL2018 (Sheldrick, 2015b)
;
_computing_structure_solution
;
SHELXT (Sheldrick, 2015a)
;
_diffrn_ambient_temperature 100
_diffrn_measured_fraction_theta_full 0.990
_diffrn_measured_fraction_theta_max 0.983
_diffrn_measurement_device_type 'Bruker APEXII CCD'
_diffrn_measurement_method '\f and \w scans'
_diffrn_radiation_monochromator graphite
_diffrn_radiation_type CuK\a
_diffrn_radiation_wavelength 1.54184
_diffrn_reflns_av_R_equivalents 0.0457
_diffrn_reflns_limit_h_max 10
_diffrn_reflns_limit_h_min -10
_diffrn_reflns_limit_k_max 13
_diffrn_reflns_limit_k_min -13
_diffrn_reflns_limit_l_max 14
_diffrn_reflns_limit_l_min -14
_diffrn_reflns_number 28413
_diffrn_reflns_theta_full 67.684
_diffrn_reflns_theta_max 68.143
_diffrn_reflns_theta_min 4.049
_exptl_absorpt_coefficient_mu 0.745
_exptl_absorpt_correction_T_max 0.7530
_exptl_absorpt_correction_T_min 0.5246
_exptl_absorpt_correction_type multi-scan
_exptl_absorpt_process_details
;
(SADABS; Krause <i>et al.</i>,  2015)
;
_exptl_crystal_colour orange
_exptl_crystal_density_diffrn 1.271
_exptl_crystal_description Block
_exptl_crystal_F_000 464
_exptl_crystal_size_max 0.4
_exptl_crystal_size_mid 0.4
_exptl_crystal_size_min 0.1
_refine_diff_density_max 0.200
_refine_diff_density_min -0.303
_refine_ls_extinction_coef 0.0427(17)
_refine_ls_extinction_expression Fc^*^=kFc[1+0.001xFc^2^\l^3^/sin(2\q)]^-1/4^
_refine_ls_extinction_method
;
SHELXL2018 (Sheldrick, 2015b)
;
_refine_ls_goodness_of_fit_ref 1.048
_refine_ls_hydrogen_treatment mixed
_refine_ls_matrix_type full
_refine_ls_number_parameters 313
_refine_ls_number_reflns 4048
_refine_ls_number_restraints 0
_refine_ls_restrained_S_all 1.048
_refine_ls_R_factor_all 0.0376
_refine_ls_R_factor_gt 0.0368
_refine_ls_shift/su_max 0.001
_refine_ls_shift/su_mean 0.000
_refine_ls_structure_factor_coef Fsqd
_refine_ls_weighting_details 'w=1/[\s^2^(Fo^2^)+(0.0541P)^2^+0.3252P] where P=(Fo^2^+2Fc^2^)/3'
_refine_ls_weighting_scheme calc
_refine_ls_wR_factor_gt 0.0951
_refine_ls_wR_factor_ref 0.0959
_reflns_number_gt 3920
_reflns_number_total 4048
_reflns_threshold_expression 'I > 2\s(I)'
_cod_data_source_file hb7747sup1.cif
_cod_data_source_block I
_cod_database_code 2242465
_shelx_space_group_comment
;
The symmetry employed for this shelxl refinement is uniquely defined
by the following loop, which should always be used as a source of
symmetry information in preference to the above space-group names.
They are only intended as comments.
;
_shelx_estimated_absorpt_t_min 0.755
_shelx_estimated_absorpt_t_max 0.929

loop_
_space_group_symop_operation_xyz
'x, y, z'
'-x, -y, -z'

loop_
_atom_site_type_symbol
_atom_site_label
_atom_site_fract_x
_atom_site_fract_y
_atom_site_fract_z
_atom_site_U_iso_or_equiv
_atom_site_adp_type
_atom_site_calc_flag
_atom_site_occupancy
C C12 0.44977(13) 0.39551(9) 0.39040(8) 0.0164(2) Uani d 1
C C14 0.39242(13) 0.48992(10) 0.29711(9) 0.0163(2) Uani d 1
C C15 0.50609(13) 0.50353(10) 0.20773(9) 0.0180(2) Uani d 1
H H15 0.618450 0.454880 0.207597 0.022 Uiso calc 1
C C16 0.45684(14) 0.58671(10) 0.11990(9) 0.0187(2) Uani d 1
H H16 0.534114 0.593956 0.058933 0.022 Uiso calc 1
C C17 0.29240(14) 0.66026(10) 0.12125(9) 0.0175(2) Uani d 1
C C18 0.17852(14) 0.64902(10) 0.21041(9) 0.0193(2) Uani d 1
H H18 0.067342 0.699946 0.211663 0.023 Uiso calc 1
C C19 0.22842(14) 0.56296(10) 0.29746(9) 0.0185(2) Uani d 1
H H19 0.150301 0.553905 0.357480 0.022 Uiso calc 1
C C22 0.27923(14) 0.83834(10) -0.13411(9) 0.0169(2) Uani d 1
C C23 0.12601(14) 0.92810(10) -0.13255(9) 0.0182(2) Uani d 1
H H23 0.049801 0.933790 -0.069462 0.022 Uiso calc 1
C C24 0.08731(13) 1.00833(10) -0.22421(9) 0.0174(2) Uani d 1
H H24 -0.015163 1.070596 -0.222999 0.021 Uiso calc 1
C C25 0.19653(13) 0.99937(9) -0.31875(9) 0.0162(2) Uani d 1
C C26 0.35000(14) 0.91128(10) -0.31874(9) 0.0173(2) Uani d 1
H H26 0.426383 0.905667 -0.381738 0.021 Uiso calc 1
C C27 0.39101(13) 0.83176(10) -0.22644(9) 0.0178(2) Uani d 1
H H27 0.496160 0.772422 -0.226335 0.021 Uiso calc 1
C C28 0.14659(13) 1.08221(10) -0.42094(9) 0.0168(2) Uani d 1
N N20 0.23031(12) 0.75035(8) 0.03481(8) 0.0199(2) Uani d 1
N N21 0.33560(12) 0.75025(8) -0.04586(7) 0.0194(2) Uani d 1
O O11 0.34625(9) 0.34229(7) 0.44062(6) 0.0200(2) Uani d 1
O O13 0.59935(9) 0.37427(7) 0.41176(6) 0.0209(2) Uani d 1
O O29 0.01715(9) 1.17097(7) -0.41274(6) 0.0204(2) Uani d 1
O O30 0.23647(10) 1.05688(7) -0.50725(6) 0.0234(2) Uani d 1
C C2 0.54646(13) 0.18776(10) 0.66601(9) 0.0181(2) Uani d 1
H H2A 0.442430 0.177349 0.642576 0.022 Uiso calc 1
H H2B 0.521051 0.269756 0.692620 0.022 Uiso calc 1
C C3 0.60840(13) 0.08987(10) 0.75674(9) 0.0183(2) Uani d 1
H H3A 0.715478 0.098563 0.776743 0.022 Uiso calc 1
H H3B 0.630505 0.008358 0.729672 0.022 Uiso calc 1
C C4 0.48635(13) 0.09539(10) 0.85797(8) 0.0176(2) Uani d 1
H H4A 0.380562 0.083043 0.839346 0.021 Uiso calc 1
H H4B 0.461117 0.177451 0.884428 0.021 Uiso calc 1
C C5 0.55783(13) -0.00224(10) 0.94788(8) 0.0178(2) Uani d 1
H H5A 0.580205 -0.084114 0.921493 0.021 Uiso calc 1
H H5B 0.665684 0.008692 0.964131 0.021 Uiso calc 1
N N1 0.67578(12) 0.17874(9) 0.57222(8) 0.0177(2) Uani d 1
H H1A 0.6930(19) 0.1068(16) 0.5450(12) 0.033(4) Uiso d 1
H H1B 0.6457(19) 0.2412(15) 0.5188(12) 0.031(4) Uiso d 1
H H1C 0.777(2) 0.1830(13) 0.5905(12) 0.028(4) Uiso d 1
C C7 0.04089(14) 0.23686(10) 0.30051(9) 0.0206(3) Uani d 1
H H7A -0.076237 0.235667 0.296577 0.025 Uiso calc 1
H H7B 0.107206 0.151394 0.317135 0.025 Uiso calc 1
C C8 0.10729(14) 0.28667(10) 0.19086(9) 0.0222(3) Uani d 1
H H8A 0.134670 0.221260 0.141092 0.027 Uiso calc 1
H H8B 0.212435 0.306963 0.199818 0.027 Uiso calc 1
C C9 -0.01161(13) 0.39982(10) 0.13799(9) 0.0194(2) Uani d 1
H H9A -0.117543 0.380517 0.129346 0.023 Uiso calc 1
H H9B -0.037363 0.466406 0.186456 0.023 Uiso calc 1
C C10 0.06004(14) 0.44447(10) 0.02760(9) 0.0210(3) Uani d 1
H H10A 0.089089 0.376931 -0.020020 0.025 Uiso calc 1
H H10B 0.164268 0.465977 0.036703 0.025 Uiso calc 1
N N6 0.04744(12) 0.31029(9) 0.39017(7) 0.0178(2) Uani d 1
H H6A -0.0289(18) 0.3860(14) 0.3860(11) 0.026(3) Uiso d 1
H H6B 0.153(2) 0.3200(13) 0.3926(12) 0.029(4) Uiso d 1
H H6C 0.0223(19) 0.2670(14) 0.4569(13) 0.033(4) Uiso d 1
O O31 0.20434(10) 0.46567(8) 0.62560(7) 0.0235(2) Uani d 1
H H31A 0.281(2) 0.5069(17) 0.6193(14) 0.049(5) Uiso d 1
H H31B 0.241(2) 0.4140(17) 0.5755(15) 0.048(5) Uiso d 1

loop_
_atom_site_aniso_label
_atom_site_aniso_U_11
_atom_site_aniso_U_22
_atom_site_aniso_U_33
_atom_site_aniso_U_12
_atom_site_aniso_U_13
_atom_site_aniso_U_23
C12 0.0197(6) 0.0127(5) 0.0160(5) -0.0030(4) 0.0010(4) -0.0038(4)
C14 0.0187(5) 0.0134(5) 0.0176(5) -0.0050(4) -0.0011(4) -0.0029(4)
C15 0.0165(5) 0.0163(5) 0.0192(5) -0.0014(4) -0.0007(4) -0.0022(4)
C16 0.0201(6) 0.0182(5) 0.0170(5) -0.0046(4) 0.0020(4) -0.0024(4)
C17 0.0209(6) 0.0135(5) 0.0184(5) -0.0048(4) -0.0030(4) -0.0012(4)
C18 0.0160(5) 0.0161(5) 0.0234(6) -0.0009(4) -0.0009(4) -0.0015(4)
C19 0.0188(5) 0.0161(5) 0.0197(5) -0.0048(4) 0.0029(4) -0.0017(4)
C22 0.0203(5) 0.0137(5) 0.0174(5) -0.0041(4) -0.0041(4) -0.0023(4)
C23 0.0193(5) 0.0183(5) 0.0168(5) -0.0053(4) 0.0003(4) -0.0027(4)
C24 0.0156(5) 0.0147(5) 0.0210(5) -0.0017(4) -0.0020(4) -0.0026(4)
C25 0.0177(5) 0.0136(5) 0.0183(5) -0.0051(4) -0.0028(4) -0.0021(4)
C26 0.0186(5) 0.0171(5) 0.0164(5) -0.0044(4) -0.0005(4) -0.0034(4)
C27 0.0170(5) 0.0155(5) 0.0198(5) -0.0006(4) -0.0036(4) -0.0036(4)
C28 0.0180(5) 0.0147(5) 0.0186(5) -0.0057(4) -0.0017(4) -0.0014(4)
N20 0.0213(5) 0.0176(5) 0.0197(5) -0.0042(4) -0.0027(4) 0.0006(4)
N21 0.0234(5) 0.0167(5) 0.0170(5) -0.0031(4) -0.0027(4) -0.0015(4)
O11 0.0222(4) 0.0189(4) 0.0190(4) -0.0074(3) -0.0003(3) 0.0013(3)
O13 0.0196(4) 0.0197(4) 0.0220(4) -0.0042(3) -0.0038(3) 0.0033(3)
O29 0.0190(4) 0.0174(4) 0.0211(4) -0.0002(3) -0.0014(3) 0.0014(3)
O30 0.0284(4) 0.0192(4) 0.0169(4) 0.0010(3) 0.0015(3) 0.0007(3)
C2 0.0176(5) 0.0178(5) 0.0170(5) -0.0032(4) 0.0020(4) -0.0009(4)
C3 0.0162(5) 0.0195(5) 0.0176(5) -0.0035(4) 0.0001(4) -0.0003(4)
C4 0.0174(5) 0.0183(5) 0.0168(5) -0.0049(4) 0.0007(4) -0.0018(4)
C5 0.0178(5) 0.0186(6) 0.0165(6) -0.0044(4) 0.0001(5) -0.0020(4)
N1 0.0176(5) 0.0169(5) 0.0163(5) -0.0023(4) 0.0001(4) 0.0008(4)
C7 0.0246(6) 0.0164(5) 0.0200(6) -0.0033(4) -0.0032(4) -0.0017(4)
C8 0.0199(6) 0.0231(6) 0.0200(6) 0.0002(4) -0.0004(4) -0.0035(4)
C9 0.0178(5) 0.0213(6) 0.0170(5) -0.0026(4) 0.0007(4) -0.0023(4)
C10 0.0193(5) 0.0241(6) 0.0177(6) -0.0037(5) 0.0023(4) -0.0025(5)
N6 0.0184(5) 0.0160(5) 0.0179(5) -0.0040(4) -0.0016(4) 0.0008(4)
O31 0.0213(4) 0.0217(4) 0.0262(4) -0.0041(3) 0.0024(3) -0.0056(3)

loop_
_atom_type_symbol
_atom_type_description
_atom_type_scat_dispersion_real
_atom_type_scat_dispersion_imag
_atom_type_scat_source
C C 0.0181 0.0091 'International Tables Vol C Tables 4.2.6.8 and 6.1.1.4'
H H 0.0000 0.0000 'International Tables Vol C Tables 4.2.6.8 and 6.1.1.4'
N N 0.0311 0.0180 'International Tables Vol C Tables 4.2.6.8 and 6.1.1.4'
O O 0.0492 0.0322 'International Tables Vol C Tables 4.2.6.8 and 6.1.1.4'

loop_
_geom_angle_atom_site_label_1
_geom_angle_atom_site_label_2
_geom_angle_atom_site_label_3
_geom_angle_site_symmetry_1
_geom_angle_site_symmetry_3
_geom_angle
O11 C12 C14 . . 118.09(9)
O11 C12 O13 . . 124.36(10)
O13 C12 C14 . . 117.54(9)
C15 C14 C12 . . 119.29(9)
C19 C14 C12 . . 121.45(9)
C19 C14 C15 . . 119.26(10)
C14 C15 H15 . . 119.6
C16 C15 C14 . . 120.82(10)
C16 C15 H15 . . 119.6
C15 C16 H16 . . 120.2
C15 C16 C17 . . 119.54(10)
C17 C16 H16 . . 120.2
C16 C17 N20 . . 123.64(10)
C18 C17 C16 . . 120.26(10)
C18 C17 N20 . . 116.10(9)
C17 C18 H18 . . 120.1
C19 C18 C17 . . 119.74(10)
C19 C18 H18 . . 120.1
C14 C19 H19 . . 119.8
C18 C19 C14 . . 120.36(10)
C18 C19 H19 . . 119.8
C23 C22 N21 . . 125.14(10)
C27 C22 C23 . . 120.04(10)
C27 C22 N21 . . 114.81(9)
C22 C23 H23 . . 120.5
C24 C23 C22 . . 119.07(10)
C24 C23 H23 . . 120.5
C23 C24 H24 . . 119.4
C23 C24 C25 . . 121.19(10)
C25 C24 H24 . . 119.4
C24 C25 C28 . . 120.42(9)
C26 C25 C24 . . 119.24(10)
C26 C25 C28 . . 120.32(10)
C25 C26 H26 . . 120.1
C27 C26 C25 . . 119.89(10)
C27 C26 H26 . . 120.1
C22 C27 H27 . . 119.7
C26 C27 C22 . . 120.51(10)
C26 C27 H27 . . 119.7
O29 C28 C25 . . 117.57(9)
O30 C28 C25 . . 117.37(9)
O30 C28 O29 . . 125.06(10)
N21 N20 C17 . . 112.88(9)
N20 N21 C22 . . 114.90(9)
H2A C2 H2B . . 108.1
C3 C2 H2A . . 109.6
C3 C2 H2B . . 109.6
N1 C2 H2A . . 109.6
N1 C2 H2B . . 109.6
N1 C2 C3 . . 110.15(9)
C2 C3 H3A . . 108.8
C2 C3 H3B . . 108.8
C2 C3 C4 . . 113.74(9)
H3A C3 H3B . . 107.7
C4 C3 H3A . . 108.8
C4 C3 H3B . . 108.8
C3 C4 H4A . . 109.3
C3 C4 H4B . . 109.3
C3 C4 C5 . . 111.41(9)
H4A C4 H4B . . 108.0
C5 C4 H4A . . 109.3
C5 C4 H4B . . 109.3
C4 C5 H5A . . 108.9
C4 C5 H5B . . 108.9
C5 C5 C4 2_657 . 113.31(11)
C5 C5 H5A 2_657 . 108.9
C5 C5 H5B 2_657 . 108.9
H5A C5 H5B . . 107.7
C2 N1 H1A . . 109.6(10)
C2 N1 H1B . . 112.0(9)
C2 N1 H1C . . 113.2(9)
H1A N1 H1B . . 109.5(13)
H1A N1 H1C . . 107.0(13)
H1B N1 H1C . . 105.4(13)
H7A C7 H7B . . 107.8
C8 C7 H7A . . 109.0
C8 C7 H7B . . 109.0
N6 C7 H7A . . 109.0
N6 C7 H7B . . 109.0
N6 C7 C8 . . 112.95(9)
C7 C8 H8A . . 108.5
C7 C8 H8B . . 108.5
C7 C8 C9 . . 114.99(9)
H8A C8 H8B . . 107.5
C9 C8 H8A . . 108.5
C9 C8 H8B . . 108.5
C8 C9 H9A . . 109.0
C8 C9 H9B . . 109.0
H9A C9 H9B . . 107.8
C10 C9 C8 . . 112.75(9)
C10 C9 H9A . . 109.0
C10 C9 H9B . . 109.0
C9 C10 C10 . 2_565 113.21(11)
C9 C10 H10A . . 108.9
C9 C10 H10B . . 108.9
C10 C10 H10A 2_565 . 108.9
C10 C10 H10B 2_565 . 108.9
H10A C10 H10B . . 107.7
C7 N6 H6A . . 112.5(9)
C7 N6 H6B . . 111.9(9)
C7 N6 H6C . . 108.3(9)
H6A N6 H6B . . 109.4(13)
H6A N6 H6C . . 107.9(12)
H6B N6 H6C . . 106.5(13)
H31A O31 H31B . . 102.9(16)

loop_
_geom_bond_atom_site_label_1
_geom_bond_atom_site_label_2
_geom_bond_site_symmetry_2
_geom_bond_distance
C12 C14 . 1.5103(14)
C12 O11 . 1.2578(13)
C12 O13 . 1.2599(14)
C14 C15 . 1.4011(15)
C14 C19 . 1.3939(15)
C15 H15 . 0.9500
C15 C16 . 1.3800(15)
C16 H16 . 0.9500
C16 C17 . 1.3984(16)
C17 C18 . 1.3951(15)
C17 N20 . 1.4325(14)
C18 H18 . 0.9500
C18 C19 . 1.3909(16)
C19 H19 . 0.9500
C22 C23 . 1.4018(16)
C22 C27 . 1.3920(15)
C22 N21 . 1.4253(14)
C23 H23 . 0.9500
C23 C24 . 1.3839(16)
C24 H24 . 0.9500
C24 C25 . 1.4008(15)
C25 C26 . 1.3944(16)
C25 C28 . 1.5172(15)
C26 H26 . 0.9500
C26 C27 . 1.3891(15)
C27 H27 . 0.9500
C28 O29 . 1.2656(13)
C28 O30 . 1.2549(13)
N20 N21 . 1.2575(14)
C2 H2A . 0.9900
C2 H2B . 0.9900
C2 C3 . 1.5176(15)
C2 N1 . 1.4907(13)
C3 H3A . 0.9900
C3 H3B . 0.9900
C3 C4 . 1.5244(14)
C4 H4A . 0.9900
C4 H4B . 0.9900
C4 C5 . 1.5289(15)
C5 C5 2_657 1.525(2)
C5 H5A . 0.9900
C5 H5B . 0.9900
N1 H1A . 0.895(17)
N1 H1B . 0.916(16)
N1 H1C . 0.918(16)
C7 H7A . 0.9900
C7 H7B . 0.9900
C7 C8 . 1.5196(16)
C7 N6 . 1.4905(14)
C8 H8A . 0.9900
C8 H8B . 0.9900
C8 C9 . 1.5247(15)
C9 H9A . 0.9900
C9 H9B . 0.9900
C9 C10 . 1.5228(15)
C10 C10 2_565 1.527(2)
C10 H10A . 0.9900
C10 H10B . 0.9900
N6 H6A . 0.921(16)
N6 H6B . 0.921(16)
N6 H6C . 0.947(16)
O31 H31A . 0.89(2)
O31 H31B . 0.88(2)

loop_
_geom_hbond_atom_site_label_D
_geom_hbond_atom_site_label_H
_geom_hbond_atom_site_label_A
_geom_hbond_site_symmetry_A
_geom_hbond_distance_DH
_geom_hbond_distance_HA
_geom_hbond_distance_DA
_geom_hbond_angle_DHA
_geom_hbond_publ_flag
N1 H1A O30 2_665 0.895(17) 1.897(17) 2.7796(13) 168.3(14) yes
N1 H1B O13 . 0.916(16) 1.881(17) 2.7942(12) 175.0(14) yes
N1 H1C O29 1_646 0.918(16) 1.970(16) 2.8579(12) 162.5(13) yes
N6 H6A O31 2_566 0.921(16) 1.912(16) 2.8296(13) 174.0(13) yes
N6 H6B O11 . 0.921(16) 1.879(16) 2.7735(12) 163.2(13) yes
N6 H6C O29 1_546 0.947(16) 1.849(17) 2.7847(12) 169.0(14) yes
N6 H6C O30 1_546 0.947(16) 2.590(16) 3.0880(12) 113.2(11) yes
O31 H31A O13 2_666 0.89(2) 1.88(2) 2.7418(11) 165.2(17) yes
O31 H31B O11 . 0.88(2) 1.97(2) 2.8184(11) 162.2(16) yes

loop_
_geom_torsion_atom_site_label_1
_geom_torsion_atom_site_label_2
_geom_torsion_atom_site_label_3
_geom_torsion_atom_site_label_4
_geom_torsion_site_symmetry_4
_geom_torsion
_geom_torsion_publ_flag
C12 C14 C15 C16 . 178.35(9) ?
C12 C14 C19 C18 . -179.80(9) ?
C14 C15 C16 C17 . 1.46(16) ?
C15 C14 C19 C18 . -0.49(16) ?
C15 C16 C17 C18 . -0.48(16) ?
C15 C16 C17 N20 . 179.03(9) ?
C16 C17 C18 C19 . -0.97(16) ?
C16 C17 N20 N21 . 4.90(15) ?
C17 C18 C19 C14 . 1.45(16) ?
C17 N20 N21 C22 . 179.88(8) ?
C18 C17 N20 N21 . -175.57(9) ?
C19 C14 C15 C16 . -0.99(16) ?
C22 C23 C24 C25 . 1.52(16) ?
C23 C22 C27 C26 . -1.97(16) ?
C23 C22 N21 N20 . 5.80(15) ?
C23 C24 C25 C26 . -2.76(16) ?
C23 C24 C25 C28 . 175.60(9) ?
C24 C25 C26 C27 . 1.62(15) ?
C24 C25 C28 O29 . 11.03(14) ?
C24 C25 C28 O30 . -168.56(10) ?
C25 C26 C27 C22 . 0.71(16) ?
C26 C25 C28 O29 . -170.63(9) ?
C26 C25 C28 O30 . 9.78(15) ?
C27 C22 C23 C24 . 0.85(16) ?
C27 C22 N21 N20 . -175.22(9) ?
C28 C25 C26 C27 . -176.74(9) ?
N20 C17 C18 C19 . 179.48(9) ?
N21 C22 C23 C24 . 179.78(9) ?
N21 C22 C27 C26 . 178.99(9) ?
O11 C12 C14 C15 . -146.46(10) ?
O11 C12 C14 C19 . 32.86(14) ?
O13 C12 C14 C15 . 32.65(14) ?
O13 C12 C14 C19 . -148.03(10) ?
C2 C3 C4 C5 . -177.97(9) yes
C3 C4 C5 C5 2_657 178.25(10) yes
N1 C2 C3 C4 . 177.78(9) yes
C7 C8 C9 C10 . -179.03(9) yes
C8 C9 C10 C10 2_565 178.30(11) yes
N6 C7 C8 C9 . -76.89(12) yes

_cod_database_fobs_code 2242465
